data_1529954
loop_
_publ_author_name
'Fykin, L.E.'
'Vavilova, V.V.'
'Kornilov, I.I.'
'Solov'ev, S.P.'
'Ozerov, R.P.'

_publ_section_title
;
 Neutrondiffraction investigation of phases in system titanium oxygen
;
_journal_name_full 'Doklady Akademii Nauk SSSR'
_journal_page_first 96
_journal_page_last 99
_journal_volume 191
_journal_year 1970
_chemical_formula_sum 'O Ti3'
_chemical_name_systematic 'Ti3 O'
_space_group_IT_number 163
_symmetry_space_group_name_Hall '-P 3 2c'
_symmetry_space_group_name_H-M 'P -3 1 c'
_cell_angle_alpha 90
_cell_angle_beta 90
_cell_angle_gamma 120
_cell_formula_units_Z 4
_cell_length_a 5.15
_cell_length_b 5.15
_cell_length_c 9.56
_cell_volume 219.585
_citation_journal_id_ASTM DANKAS
_cod_data_source_file Fykin_DANKAS_1970_356.cif
_cod_data_source_block O1Ti3
_cod_original_cell_volume 219.5852
_cod_original_formula_sum 'O1 Ti3'
_cod_database_code 1529954

loop_
_symmetry_equiv_pos_as_xyz
x,y,z
-y,x-y,z
-x+y,-x,z
-y,-x,-z+1/2
x,x-y,-z+1/2
-x+y,y,-z+1/2
-x,-y,-z
y,-x+y,-z
x-y,x,-z
y,x,z-1/2
-x,-x+y,z-1/2
x-y,-y,z-1/2

loop_
_atom_site_label
_atom_site_type_symbol
_atom_site_fract_x
_atom_site_fract_y
_atom_site_fract_z
_atom_site_occupancy
_atom_site_U_iso_or_equiv
O1 O 0.6666 0.3333 0.25 1 0.0
O2 O 0 0 0.25 1 0.0
Ti1 Ti 0.3333 0 0.118 1 0.0
